data_1532111
loop_
_publ_author_name
'Rossell, H.J.'

_publ_section_title
;
 Crystal Structures of Some Fluorite-Related M7 O12 Compounds
;
_journal_name_full 'Journal of Solid State Chemistry'
_journal_page_first 103
_journal_page_last 111
_journal_volume 19
_journal_year 1976
_chemical_formula_sum 'Hf3 O12 Sc4'
_chemical_name_systematic 'Hf3 Sc4 O12'
_space_group_IT_number 148
_symmetry_space_group_name_Hall '-R 3'
_symmetry_space_group_name_H-M 'R -3 :H'
_cell_angle_alpha 90
_cell_angle_beta 90
_cell_angle_gamma 120
_cell_formula_units_Z 3
_cell_length_a 9.371
_cell_length_b 9.371
_cell_length_c 8.706
_cell_volume 662.096
_citation_journal_id_ASTM JSSCBI
_cod_data_source_file Rossell_JSSCBI_1976_1289.cif
_cod_data_source_block Hf3O12Sc4
_cod_original_cell_volume 662.0964
_cod_database_code 1532111

loop_
_symmetry_equiv_pos_as_xyz
x,y,z
-y,x-y,z
-x+y,-x,z
-x,-y,-z
y,-x+y,-z
x-y,x,-z
x+2/3,y+1/3,z+1/3
-y+2/3,x-y+1/3,z+1/3
-x+y+2/3,-x+1/3,z+1/3
-x+2/3,-y+1/3,-z+1/3
y+2/3,-x+y+1/3,-z+1/3
x-y+2/3,x+1/3,-z+1/3
x+1/3,y+2/3,z+2/3
-y+1/3,x-y+2/3,z+2/3
-x+y+1/3,-x+2/3,z+2/3
-x+1/3,-y+2/3,-z+2/3
y+1/3,-x+y+2/3,-z+2/3
x-y+1/3,x+2/3,-z+2/3

loop_
_atom_site_label
_atom_site_type_symbol
_atom_site_fract_x
_atom_site_fract_y
_atom_site_fract_z
_atom_site_occupancy
_atom_site_U_iso_or_equiv
Hf2 Hf+4 0.2891 0.4089 0.0186 0.44 0.0
Sc2 Sc+3 0 0 0 0.61 0.0
Sc1 Sc+3 0.2891 0.4089 0.0186 0.56 0.0
O1 O-2 0.301 0.467 -0.222 1 0.0
Hf1 Hf+4 0 0 0 0.39 0.0
O2 O-2 0.306 0.446 0.277 1 0.0
